data_4113982
loop_
_publ_author_name
'Diran Herebian'
'Eberhard Bothe'
'Frank Neese'
'Thomas Weyherm\"uller'
'Karl Wieghardt'

_publ_section_title
;
 Molecular and Electronic Structures of
 Bis-(o-diiminobenzosemiquinonato)metal(II) Complexes (Ni, Pd, Pt), Their
 Monocations and -Anions, and of Dimeric Dications Containing Weak
 Metal-Metal Bonds
;
_journal_name_full 'Journal of the American Chemical Society'
_journal_page_first 9116
_journal_page_last 9128
_journal_paper_doi 10.1021/ja030123u
_journal_volume 125
_journal_year 2003
_chemical_formula_structural '[C56 H88 N8 Ni2]2+, 2 (Cl), C4H9NO, 4 H2O'
_chemical_formula_sum 'C60 H105 Cl2 N9 Ni2 O5'
_chemical_formula_weight 1220.85
_chemical_name_systematic
; 
 ? 
;
_space_group_IT_number 2
_symmetry_cell_setting triclinic
_symmetry_space_group_name_Hall '-P 1'
_symmetry_space_group_name_H-M 'P -1'
_atom_sites_solution_hydrogens geom
_atom_sites_solution_primary direct
_atom_sites_solution_secondary difmap
_audit_creation_method SHELXL
_cell_angle_alpha 104.21(2)
_cell_angle_beta 101.48(2)
_cell_angle_gamma 102.03(2)
_cell_formula_units_Z 1
_cell_length_a 10.4103(9)
_cell_length_b 10.4924(9)
_cell_length_c 16.2202(12)
_cell_measurement_reflns_used 12207
_cell_measurement_temperature 100(2)
_cell_volume 1620.2(4)
_computing_cell_refinement 'Nonius Collect'
_computing_data_collection 'Nonius Collect'
_computing_data_reduction 'Nonius Collect'
_computing_structure_refinement 'SHELXL-93 (Sheldrick, 1993)'
_computing_structure_solution 'SHELXS-86 (Sheldrick, 1990)'
_diffrn_ambient_temperature 100(2)
_diffrn_measurement_device 'Nonius Kappa-CCD'
_diffrn_measurement_method '392 images at 1 deg. in \w and 120 sec.'
_diffrn_radiation_monochromator graphite
_diffrn_radiation_source 'rotating anode'
_diffrn_radiation_type MoK\a
_diffrn_radiation_wavelength 0.71073
_diffrn_reflns_av_R_equivalents 0.0342
_diffrn_reflns_av_sigmaI/netI 0.0696
_diffrn_reflns_limit_h_max 15
_diffrn_reflns_limit_h_min -15
_diffrn_reflns_limit_k_max 16
_diffrn_reflns_limit_k_min -12
_diffrn_reflns_limit_l_max 22
_diffrn_reflns_limit_l_min -24
_diffrn_reflns_number 16191
_diffrn_reflns_theta_max 30.00
_diffrn_reflns_theta_min 3.62
_exptl_absorpt_coefficient_mu 0.715
_exptl_absorpt_correction_T_max 0.909
_exptl_absorpt_correction_T_min 0.885
_exptl_absorpt_correction_type 'MulScanAbs, Platon99 program suite'
_exptl_crystal_colour 'dark violet'
_exptl_crystal_density_diffrn 1.251
_exptl_crystal_description 'small transparent block'
_exptl_crystal_F_000 658
_exptl_crystal_size_max 0.15
_exptl_crystal_size_mid 0.11
_exptl_crystal_size_min 0.09
_refine_diff_density_max 1.109
_refine_diff_density_min -0.743
_refine_diff_density_rms 0.088
_refine_ls_extinction_method none
_refine_ls_goodness_of_fit_all 1.040
_refine_ls_goodness_of_fit_obs 1.086
_refine_ls_matrix_type full
_refine_ls_number_parameters 408
_refine_ls_number_reflns 9281
_refine_ls_number_restraints 8
_refine_ls_restrained_S_all 1.051
_refine_ls_restrained_S_obs 1.085
_refine_ls_R_factor_all 0.0946
_refine_ls_R_factor_obs 0.0634
_refine_ls_shift/esd_max -0.001
_refine_ls_shift/esd_mean 0.000
_refine_ls_structure_factor_coef Fsqd
_refine_ls_weighting_details 'w=1/[\s^2^(Fo^2^)+(0.0587P)^2^+2.6601P] where P=(Fo^2^+2Fc^2^)/3'
_refine_ls_weighting_scheme calc
_refine_ls_wR_factor_all 0.1665
_refine_ls_wR_factor_obs 0.1467
_reflns_number_observed 6861
_reflns_number_total 9341
_reflns_observed_criterion >2sigma(I)
_cod_data_source_file ja030123u_5.cif
_cod_data_source_block 7
_cod_depositor_comments
;
The following automatic conversions were performed:

'_refine_ls_weighting_scheme' value 'calc
w=1/[\s^2^(Fo^2^)+(0.0587P)^2^+2.6601P] where P=(Fo^2^+2Fc^2^)/3' was
changed to 'calc'. New tag '_refine_ls_weighting_details' was
created. The value of the new tag was set to
'w=1/[\s^2^(Fo^2^)+(0.0587P)^2^+2.6601P] where P=(Fo^2^+2Fc^2^)/3'.

Automatic conversion script
Id: cif_fix_values 3143 2015-03-26 13:38:13Z robertas 
;
_cod_original_cell_volume 1620.2(2)
_cod_database_code 4113982

loop_
_symmetry_equiv_pos_as_xyz
'x, y, z'
'-x, -y, -z'

loop_
_atom_site_aniso_label
_atom_site_aniso_U_11
_atom_site_aniso_U_22
_atom_site_aniso_U_33
_atom_site_aniso_U_23
_atom_site_aniso_U_13
_atom_site_aniso_U_12
Ni1 0.0172(2) 0.0365(2) 0.0135(2) 0.00114(13) 0.00290(12) 0.00452(14)
Cl1 0.0204(5) 0.0315(6) 0.0270(5) 0.0096(4) 0.0064(4) 0.0065(4)
O2 0.067(3) 0.074(3) 0.055(3) 0.012(2) 0.024(2) 0.020(2)
N1 0.0171(10) 0.0351(13) 0.0168(10) 0.0045(9) 0.0041(8) 0.0049(9)
N6 0.0181(10) 0.0336(13) 0.0146(10) 0.0021(9) 0.0045(8) 0.0058(9)
C1 0.0177(11) 0.0249(13) 0.0180(11) 0.0060(10) 0.0051(9) 0.0049(9)
C2 0.0200(12) 0.0208(12) 0.0171(11) 0.0051(9) 0.0071(9) 0.0054(9)
C3 0.0206(12) 0.0235(13) 0.0168(11) 0.0039(9) 0.0070(9) 0.0050(10)
C4 0.0164(11) 0.0224(12) 0.0174(11) 0.0061(9) 0.0049(9) 0.0046(9)
C5 0.0151(11) 0.0247(13) 0.0190(11) 0.0039(10) 0.0050(9) 0.0040(9)
C6 0.0165(11) 0.0258(13) 0.0151(11) 0.0027(9) 0.0042(9) 0.0041(9)
C7 0.0167(11) 0.0270(13) 0.0208(12) 0.0068(10) 0.0086(10) 0.0053(10)
C8 0.0225(13) 0.0313(15) 0.0262(13) 0.0099(11) 0.0084(11) 0.0109(11)
C9 0.0228(13) 0.031(2) 0.0305(14) 0.0098(12) 0.0105(11) 0.0049(11)
C10 0.0231(13) 0.038(2) 0.0233(13) 0.0071(11) 0.0122(11) 0.0088(11)
C11 0.0165(11) 0.0225(13) 0.0155(11) 0.0030(9) 0.0030(9) 0.0030(9)
C12 0.0175(12) 0.035(2) 0.0204(12) 0.0043(11) 0.0029(10) 0.0060(11)
C13 0.0260(14) 0.0251(14) 0.0281(14) -0.0008(11) 0.0003(11) 0.0049(11)
C14 0.0237(13) 0.037(2) 0.0239(13) 0.0127(12) 0.0040(11) 0.0059(11)
N21 0.0179(11) 0.0415(14) 0.0171(10) 0.0059(10) 0.0039(9) 0.0055(10)
N26 0.0181(10) 0.0330(13) 0.0164(10) 0.0027(9) 0.0035(8) 0.0038(9)
C21 0.0205(12) 0.0329(15) 0.0170(11) 0.0076(10) 0.0033(10) 0.0050(11)
C22 0.0208(12) 0.0278(14) 0.0215(12) 0.0098(10) 0.0013(10) 0.0022(10)
C23 0.0200(12) 0.0272(14) 0.0227(13) 0.0046(10) -0.0002(10) 0.0023(10)
C24 0.0247(13) 0.0222(13) 0.0206(12) 0.0045(10) 0.0031(10) 0.0058(10)
C25 0.0192(12) 0.0269(14) 0.0203(12) 0.0051(10) 0.0047(10) 0.0048(10)
C26 0.0193(12) 0.0288(14) 0.0180(11) 0.0067(10) 0.0039(10) 0.0034(10)
C27 0.0178(12) 0.036(2) 0.0242(13) 0.0099(11) 0.0035(10) 0.0016(11)
C28 0.0207(14) 0.040(2) 0.040(2) 0.0032(14) 0.0037(13) -0.0013(12)
C29 0.0225(13) 0.042(2) 0.0248(13) 0.0105(12) 0.0047(11) 0.0082(12)
C30 0.0258(15) 0.054(2) 0.045(2) 0.028(2) 0.0125(14) 0.0069(14)
C31 0.0244(13) 0.0244(14) 0.0297(14) -0.0016(11) 0.0040(11) 0.0064(11)
C32 0.040(2) 0.030(2) 0.049(2) 0.0058(14) 0.013(2) 0.0054(14)
C33 0.0264(14) 0.032(2) 0.038(2) -0.0031(13) 0.0063(13) 0.0103(12)
C34 0.034(2) 0.037(2) 0.0253(14) 0.0000(12) 0.0058(12) 0.0138(13)
O1 0.0388(15) 0.071(2) 0.069(2) 0.029(2) 0.0264(14) 0.0171(14)
O50 0.103(7) 0.151(9) 0.126(8) 0.076(7) 0.034(6) 0.068(7)
C52 0.026(3) 0.035(3) 0.026(3) 0.019(2) 0.001(2) 0.005(2)
N53 0.039(4) 0.130(8) 0.147(10) 0.119(8) 0.014(5) 0.021(5)
C55 0.042(4) 0.089(7) 0.068(6) 0.052(6) 0.015(4) 0.021(4)

loop_
_atom_site_label
_atom_site_type_symbol
_atom_site_fract_x
_atom_site_fract_y
_atom_site_fract_z
_atom_site_U_iso_or_equiv
_atom_site_thermal_displace_type
_atom_site_occupancy
_atom_site_calc_flag
_atom_site_refinement_flags
_atom_site_disorder_group
Ni1 Ni 0.03439(3) 0.11348(4) 0.46997(2) 0.02418(11) Uani 1 d . .
Cl1 Cl 0.42486(9) 0.17051(11) 0.42972(6) 0.0262(3) Uani 0.707(3) d P 1
O2 O 0.5773(5) 0.1728(5) 0.2696(3) 0.0652(13) Uani 0.707(3) d P 1
Cl1X Cl 0.5790(6) 0.1633(6) 0.3469(4) 0.092(2) Uiso 0.293(3) d P 2
O2X O 0.3848(12) 0.0968(13) 0.4426(7) 0.062(3) Uiso 0.293(3) d P 2
N1 N 0.0899(2) 0.0565(3) 0.36870(14) 0.0240(5) Uani 1 d D .
H1 H 0.1736(22) 0.0695(34) 0.3661(22) 0.029 Uiso 1 d D .
N6 N -0.1360(2) 0.0360(2) 0.39444(14) 0.0232(5) Uani 1 d D .
H6 H -0.2110(24) 0.0314(34) 0.4102(21) 0.028 Uiso 1 d D .
C1 C -0.0074(3) -0.0063(3) 0.2950(2) 0.0204(5) Uani 1 d . .
C2 C 0.0015(3) -0.0584(3) 0.2052(2) 0.0191(5) Uani 1 d . .
C3 C -0.1198(3) -0.1118(3) 0.1415(2) 0.0205(5) Uani 1 d . .
H3 H -0.1157(3) -0.1483(3) 0.0827(2) 0.025 Uiso 1 calc R .
C4 C -0.2536(2) -0.1177(3) 0.1557(2) 0.0187(5) Uani 1 d . .
C5 C -0.2637(3) -0.0725(3) 0.2399(2) 0.0203(5) Uani 1 d . .
H5 H -0.3504(3) -0.0778(3) 0.2513(2) 0.024 Uiso 1 calc R .
C6 C -0.1422(3) -0.0170(3) 0.3107(2) 0.0200(5) Uani 1 d . .
C7 C 0.1387(3) -0.0460(3) 0.1832(2) 0.0212(5) Uani 1 d . .
C8 C 0.2268(3) -0.1183(3) 0.2332(2) 0.0256(6) Uani 1 d . .
H8A H 0.3177(7) -0.0993(18) 0.2232(12) 0.038 Uiso 1 calc R .
H8B H 0.1843(12) -0.2170(4) 0.2119(10) 0.038 Uiso 1 calc R .
H8C H 0.2344(18) -0.0847(16) 0.2964(2) 0.038 Uiso 1 calc R .
C9 C 0.2131(3) 0.1065(3) 0.2043(2) 0.0277(6) Uani 1 d . .
H9A H 0.3001(11) 0.1146(3) 0.1887(14) 0.042 Uiso 1 calc R .
H9B H 0.2300(20) 0.1521(6) 0.2674(3) 0.042 Uiso 1 calc R .
H9C H 0.1566(10) 0.1495(6) 0.1702(11) 0.042 Uiso 1 calc R .
C10 C 0.1205(3) -0.1128(3) 0.0844(2) 0.0276(6) Uani 1 d . .
H10A H 0.2100(3) -0.1052(20) 0.0726(3) 0.041 Uiso 1 calc R .
H10B H 0.0692(20) -0.0663(15) 0.0498(2) 0.041 Uiso 1 calc R .
H10C H 0.0706(20) -0.2094(6) 0.0678(4) 0.041 Uiso 1 calc R .
C11 C -0.3770(3) -0.1722(3) 0.0750(2) 0.0192(5) Uani 1 d . .
C12 C -0.5087(3) -0.1581(3) 0.1000(2) 0.0256(6) Uani 1 d . .
H12A H -0.4986(8) -0.0622(4) 0.1306(12) 0.038 Uiso 1 calc R .
H12B H -0.5276(12) -0.2139(17) 0.1388(11) 0.038 Uiso 1 calc R .
H12C H -0.5842(5) -0.1892(21) 0.0464(2) 0.038 Uiso 1 calc R .
C13 C -0.3926(3) -0.3232(3) 0.0309(2) 0.0294(6) Uani 1 d . .
H13A H -0.4716(14) -0.3584(7) -0.0207(9) 0.044 Uiso 1 calc R .
H13B H -0.4059(23) -0.3747(5) 0.0728(5) 0.044 Uiso 1 calc R .
H13C H -0.3104(10) -0.3333(4) 0.0123(13) 0.044 Uiso 1 calc R .
C14 C -0.3564(3) -0.0933(3) 0.0086(2) 0.0284(6) Uani 1 d . .
H14A H -0.3464(23) 0.0036(5) 0.0362(5) 0.043 Uiso 1 calc R .
H14B H -0.4354(11) -0.1293(16) -0.0430(7) 0.043 Uiso 1 calc R .
H14C H -0.2741(13) -0.1039(19) -0.0099(11) 0.043 Uiso 1 calc R .
N21 N 0.2030(2) 0.2189(3) 0.54521(15) 0.0265(5) Uani 1 d D .
H21 H 0.2782(25) 0.2209(36) 0.5302(22) 0.032 Uiso 1 d D .
N26 N -0.0293(2) 0.1892(3) 0.56213(14) 0.0240(5) Uani 1 d D .
H26 H -0.1144(21) 0.1726(34) 0.5616(22) 0.029 Uiso 1 d D .
C21 C 0.2018(3) 0.2977(3) 0.6221(2) 0.0241(5) Uani 1 d . .
C22 C 0.3119(3) 0.3991(3) 0.6918(2) 0.0242(5) Uani 1 d . .
C23 C 0.2746(3) 0.4746(3) 0.7599(2) 0.0254(6) Uani 1 d . .
H23 H 0.3456(3) 0.5405(3) 0.8064(2) 0.030 Uiso 1 calc R .
C24 C 0.1368(3) 0.4632(3) 0.7677(2) 0.0234(5) Uani 1 d . .
C25 C 0.0328(3) 0.3626(3) 0.7055(2) 0.0228(5) Uani 1 d . .
H25 H -0.0576(3) 0.3480(3) 0.7114(2) 0.027 Uiso 1 calc R .
C26 C 0.0625(3) 0.2798(3) 0.6314(2) 0.0227(5) Uani 1 d . .
C27 C 0.4608(3) 0.4242(3) 0.6866(2) 0.0271(6) Uani 1 d . .
C28 C 0.5580(3) 0.5323(4) 0.7702(2) 0.0374(7) Uani 1 d . .
H28A H 0.5325(17) 0.6184(8) 0.7775(10) 0.056 Uiso 1 calc R .
H28B H 0.6516(4) 0.5467(20) 0.7646(8) 0.056 Uiso 1 calc R .
H28C H 0.5519(20) 0.5006(12) 0.8216(3) 0.056 Uiso 1 calc R .
C29 C 0.5077(3) 0.2926(3) 0.6776(2) 0.0299(6) Uani 1 d . .
H29A H 0.4440(13) 0.2191(7) 0.6275(9) 0.045 Uiso 1 calc R .
H29B H 0.5101(23) 0.2664(13) 0.7317(6) 0.045 Uiso 1 calc R .
H29C H 0.5989(10) 0.3088(8) 0.6679(15) 0.045 Uiso 1 calc R .
C30 C 0.4761(3) 0.4801(4) 0.6084(2) 0.0391(8) Uani 1 d . .
H30A H 0.4448(25) 0.5629(15) 0.6149(9) 0.059 Uiso 1 calc R .
H30B H 0.4213(21) 0.4110(10) 0.5531(3) 0.059 Uiso 1 calc R .
H30C H 0.5720(5) 0.5017(25) 0.6076(10) 0.059 Uiso 1 calc R .
C31 C 0.1119(3) 0.5652(3) 0.8447(2) 0.0285(6) Uani 1 d . .
C32 C 0.1779(4) 0.7119(3) 0.8471(3) 0.0411(8) Uani 1 d . .
H32A H 0.1611(24) 0.7766(3) 0.8960(11) 0.062 Uiso 1 calc R .
H32B H 0.1384(20) 0.7271(9) 0.7914(7) 0.062 Uiso 1 calc R .
H32C H 0.2762(5) 0.7256(9) 0.8555(18) 0.062 Uiso 1 calc R .
C33 C -0.0398(3) 0.5500(3) 0.8369(2) 0.0345(7) Uani 1 d . .
H33A H -0.0507(3) 0.6199(16) 0.8857(9) 0.052 Uiso 1 calc R .
H33B H -0.0828(6) 0.4592(10) 0.8395(16) 0.052 Uiso 1 calc R .
H33C H -0.0830(6) 0.5613(25) 0.7807(7) 0.052 Uiso 1 calc R .
C34 C 0.1752(3) 0.5415(3) 0.9320(2) 0.0335(7) Uani 1 d . .
H34A H 0.1622(21) 0.6087(15) 0.9813(2) 0.050 Uiso 1 calc R .
H34B H 0.2727(6) 0.5517(24) 0.9386(8) 0.050 Uiso 1 calc R .
H34C H 0.1308(17) 0.4492(9) 0.9316(7) 0.050 Uiso 1 calc R .
O1 O -0.3210(3) 0.0853(3) 0.5083(2) 0.0561(7) Uani 1 d D .
H1A H -0.3023(49) 0.1880(39) 0.5514(29) 0.073 Uiso 1 d D .
H1B H -0.4024(42) 0.0945(50) 0.4583(27) 0.073 Uiso 1 d D .
O50 O 0.1733(10) 0.5528(12) 0.4879(7) 0.114(3) Uani 0.50 d P .
C51 C 0.1029(8) 0.5800(9) 0.5523(6) 0.039(2) Uiso 0.50 d P .
C52 C 0.1453(6) 0.6827(6) 0.6314(4) 0.0288(12) Uani 0.50 d P .
H52A H 0.2444(6) 0.7196(6) 0.6467(4) 0.043 Uiso 0.50 calc PR .
H52B H 0.1200(6) 0.6459(6) 0.6777(4) 0.043 Uiso 0.50 calc PR .
H52C H 0.1017(6) 0.7556(6) 0.6262(4) 0.043 Uiso 0.50 calc PR .
N53 N -0.0353(8) 0.5187(9) 0.5227(5) 0.092(4) Uani 0.50 d PD .
C54 C -0.0807(16) 0.3982(15) 0.4283(9) 0.089(5) Uiso 0.50 d PD .
H54A H -0.1796(16) 0.3592(15) 0.4113(9) 0.134 Uiso 0.50 calc PR .
H54B H -0.0356(16) 0.3264(15) 0.4341(9) 0.134 Uiso 0.50 calc PR .
H54C H -0.0540(16) 0.4367(15) 0.3830(9) 0.134 Uiso 0.50 calc PR .
C55 C -0.1209(9) 0.5723(11) 0.5920(6) 0.061(2) Uani 0.50 d PD .
H55A H -0.2179(9) 0.5247(11) 0.5668(6) 0.091 Uiso 0.50 calc PR .
H55B H -0.1081(9) 0.6708(11) 0.6031(6) 0.091 Uiso 0.50 calc PR .
H55C H -0.0881(9) 0.5535(11) 0.6475(6) 0.091 Uiso 0.50 calc PR .

loop_
_atom_type_symbol
_atom_type_description
_atom_type_scat_dispersion_real
_atom_type_scat_dispersion_imag
_atom_type_scat_source
C C 0.0033 0.0016 'International Tables Vol C Tables 4.2.6.8 and 6.1.1.4'
H H 0.0000 0.0000 'International Tables Vol C Tables 4.2.6.8 and 6.1.1.4'
N N 0.0061 0.0033 'International Tables Vol C Tables 4.2.6.8 and 6.1.1.4'
Cl Cl 0.1484 0.1585 'International Tables Vol C Tables 4.2.6.8 and 6.1.1.4'
Ni Ni 0.3393 1.1124 'International Tables Vol C Tables 4.2.6.8 and 6.1.1.4'
O O 0.0106 0.0060 'International Tables Vol C Tables 4.2.6.8 and 6.1.1.4'

loop_
_geom_angle_atom_site_label_1
_geom_angle_atom_site_label_2
_geom_angle_atom_site_label_3
_geom_angle
_geom_angle_site_symmetry_3
N26 Ni1 N6 93.71(10) .
N26 Ni1 N1 171.00(11) .
N6 Ni1 N1 83.17(10) .
N26 Ni1 N21 83.32(10) .
N6 Ni1 N21 170.79(11) .
N1 Ni1 N21 98.44(10) .
N26 Ni1 Ni1 80.39(8) 2_556
N6 Ni1 Ni1 82.62(8) 2_556
N1 Ni1 Ni1 107.47(8) 2_556
N21 Ni1 Ni1 105.37(8) 2_556
C1 N1 Ni1 116.5(2) .
C6 N6 Ni1 116.6(2) .
N1 C1 C2 130.1(2) .
N1 C1 C6 111.3(2) .
C2 C1 C6 118.5(2) .
C3 C2 C1 116.0(2) .
C3 C2 C7 122.4(2) .
C1 C2 C7 121.5(2) .
C2 C3 C4 126.0(2) .
C5 C4 C3 118.5(2) .
C5 C4 C11 123.2(2) .
C3 C4 C11 118.3(2) .
C4 C5 C6 119.2(2) .
N6 C6 C5 125.8(2) .
N6 C6 C1 112.5(2) .
C5 C6 C1 121.6(2) .
C2 C7 C10 111.3(2) .
C2 C7 C8 111.6(2) .
C10 C7 C8 106.5(2) .
C2 C7 C9 109.4(2) .
C10 C7 C9 107.0(2) .
C8 C7 C9 111.0(2) .
C13 C11 C12 108.6(2) .
C13 C11 C4 109.3(2) .
C12 C11 C4 111.9(2) .
C13 C11 C14 108.8(2) .
C12 C11 C14 108.2(2) .
C4 C11 C14 110.0(2) .
C21 N21 Ni1 116.4(2) .
C26 N26 Ni1 116.3(2) .
N21 C21 C22 130.4(3) .
N21 C21 C26 110.8(2) .
C22 C21 C26 118.7(2) .
C23 C22 C21 116.0(2) .
C23 C22 C27 122.2(2) .
C21 C22 C27 121.7(2) .
C22 C23 C24 125.9(3) .
C25 C24 C23 118.7(2) .
C25 C24 C31 122.2(2) .
C23 C24 C31 119.1(2) .
C24 C25 C26 118.9(2) .
N26 C26 C25 125.2(2) .
N26 C26 C21 113.0(2) .
C25 C26 C21 121.6(2) .
C28 C27 C22 111.4(2) .
C28 C27 C29 107.0(2) .
C22 C27 C29 111.2(2) .
C28 C27 C30 106.7(3) .
C22 C27 C30 109.7(2) .
C29 C27 C30 110.7(3) .
C33 C31 C32 108.0(3) .
C33 C31 C24 112.3(2) .
C32 C31 C24 109.8(3) .
C33 C31 C34 108.0(3) .
C32 C31 C34 109.3(3) .
C24 C31 C34 109.4(2) .
C52 C51 N53 115.6(8) .
C52 C51 O50 128.2(8) .
N53 C51 O50 114.0(8) .
C51 N53 C55 113.9(8) .
C51 N53 C54 113.8(8) .
C55 N53 C54 132.2(9) .

loop_
_geom_bond_atom_site_label_1
_geom_bond_atom_site_label_2
_geom_bond_distance
_geom_bond_site_symmetry_2
Ni1 N26 1.827(2) .
Ni1 N6 1.831(2) .
Ni1 N1 1.852(2) .
Ni1 N21 1.863(2) .
Ni1 Ni1 2.7996(9) 2_556
N1 C1 1.320(3) .
N6 C6 1.318(3) .
C1 C2 1.455(3) .
C1 C6 1.462(3) .
C2 C3 1.370(4) .
C2 C7 1.527(3) .
C3 C4 1.448(3) .
C4 C5 1.364(3) .
C4 C11 1.531(3) .
C5 C6 1.431(3) .
C7 C10 1.538(4) .
C7 C8 1.540(4) .
C7 C9 1.545(4) .
C11 C13 1.529(4) .
C11 C12 1.530(4) .
C11 C14 1.533(4) .
N21 C21 1.321(3) .
N26 C26 1.323(3) .
C21 C22 1.452(4) .
C21 C26 1.465(4) .
C22 C23 1.367(4) .
C22 C27 1.540(4) .
C23 C24 1.448(4) .
C24 C25 1.368(4) .
C24 C31 1.536(4) .
C25 C26 1.428(4) .
C27 C28 1.539(4) .
C27 C29 1.542(4) .
C27 C30 1.543(4) .
C31 C33 1.530(4) .
C31 C32 1.536(5) .
C31 C34 1.540(4) .
O50 C51 1.398(13) .
C51 C52 1.379(11) .
C51 N53 1.380(11) .
N53 C55 1.634(9) .
N53 C54 1.637(10) .
